data_1572781
loop_
_publ_author_name
'Nguyen, Thi Hong Van'
'Chelli, Saloua'
'Mallet-Ladeira, Sonia'
'Breugst, Martin'
'Lakhdar, Sami'

_publ_section_title
;
 Reactivity of the phosphaethynolate anion with stabilized carbocations:
 mechanistic studies and synthetic applications.
;
_journal_issue 35
_journal_name_full 'Chemical science'
_journal_page_first 14406
_journal_page_last 14414
_journal_paper_doi 10.1039/d4sc03518f
_journal_volume 15
_journal_year 2024
_chemical_formula_moiety 'C45 H45 O7 P'
_chemical_formula_sum 'C45 H45 O7 P'
_chemical_formula_weight 728.78
_space_group_IT_number 2
_space_group_name_Hall '-P 1'
_space_group_name_H-M_alt 'P -1'
_symmetry_cell_setting triclinic
_symmetry_Int_Tables_number 2
_symmetry_space_group_name_Hall '-P 1'
_symmetry_space_group_name_H-M 'P -1'
_atom_sites_solution_hydrogens geom
_atom_sites_solution_primary dual
_atom_sites_solution_secondary difmap
_audit_update_record
;
2024-02-09 deposited with the CCDC.	2024-07-30 downloaded from the CCDC.
;
_cell_angle_alpha 102.003(5)
_cell_angle_beta 99.318(6)
_cell_angle_gamma 98.164(7)
_cell_formula_units_Z 2
_cell_length_a 6.8013(13)
_cell_length_b 13.832(3)
_cell_length_c 20.961(4)
_cell_measurement_reflns_used 3100
_cell_measurement_temperature 193(2)
_cell_measurement_theta_max 18.11
_cell_measurement_theta_min 3.05
_cell_volume 1871.6(7)
_computing_cell_refinement SAINT
_computing_data_collection APEX2
_computing_data_reduction SAINT
_computing_molecular_graphics 'Ortep-3 for Windows (Farrugia, 1997)'
_computing_publication_material 'WinGX publication routines (Farrugia, 1999)'
_computing_structure_refinement 'SHELXL-2018/3 (Sheldrick, 2018)'
_computing_structure_solution 'SHELXT (Sheldrick, 2015)'
_diffrn_ambient_temperature 193(2)
_diffrn_measured_fraction_theta_full 0.985
_diffrn_measured_fraction_theta_max 0.985
_diffrn_measurement_device_type 'Bruker Kappa APEX II Quazar'
_diffrn_measurement_method 'phi and omega scans'
_diffrn_radiation_monochromator 'multilayer optics'
_diffrn_radiation_source 'microfocus sealed tube'
_diffrn_radiation_type MoK\a
_diffrn_radiation_wavelength 0.71073
_diffrn_reflns_av_R_equivalents 0.1230
_diffrn_reflns_av_unetI/netI 0.1896
_diffrn_reflns_Laue_measured_fraction_full 0.985
_diffrn_reflns_Laue_measured_fraction_max 0.985
_diffrn_reflns_limit_h_max 8
_diffrn_reflns_limit_h_min -8
_diffrn_reflns_limit_k_max 16
_diffrn_reflns_limit_k_min -16
_diffrn_reflns_limit_l_max 24
_diffrn_reflns_limit_l_min -24
_diffrn_reflns_number 49470
_diffrn_reflns_point_group_measured_fraction_full 0.985
_diffrn_reflns_point_group_measured_fraction_max 0.985
_diffrn_reflns_theta_full 24.861
_diffrn_reflns_theta_max 24.861
_diffrn_reflns_theta_min 1.013
_diffrn_standards_decay_% 0
_diffrn_standards_interval_count 0
_diffrn_standards_interval_time 0
_diffrn_standards_number 0
_exptl_absorpt_coefficient_mu 0.126
_exptl_absorpt_correction_T_max 0.7451
_exptl_absorpt_correction_T_min 0.6691
_exptl_absorpt_correction_type multi-scan
_exptl_absorpt_process_details 'SADABS (Bruker-AXS)'
_exptl_crystal_colour colourless
_exptl_crystal_density_diffrn 1.293
_exptl_crystal_density_method 'not measured'
_exptl_crystal_description plate
_exptl_crystal_F_000 772
_exptl_crystal_size_max 0.12
_exptl_crystal_size_mid 0.12
_exptl_crystal_size_min 0.02
_refine_diff_density_max 0.528
_refine_diff_density_min -0.504
_refine_diff_density_rms 0.125
_refine_ls_extinction_coef 0.040(6)
_refine_ls_extinction_expression Fc^*^=kFc[1+0.001xFc^2^\l^3^/sin(2\q)]^-1/4^
_refine_ls_extinction_method 'SHELXL-2018/3 (Sheldrick 2018)'
_refine_ls_goodness_of_fit_ref 1.021
_refine_ls_hydrogen_treatment constr
_refine_ls_matrix_type full
_refine_ls_number_parameters 631
_refine_ls_number_reflns 49470
_refine_ls_number_restraints 589
_refine_ls_restrained_S_all 1.02
_refine_ls_R_factor_all 0.19
_refine_ls_R_factor_gt 0.097
_refine_ls_shift/su_max 0.004
_refine_ls_shift/su_mean 0
_refine_ls_structure_factor_coef Fsqd
_refine_ls_weighting_details 'w=1/[\s^2^(Fo^2^)+(0.1584P)^2^+0.4543P] where P=(Fo^2^+2Fc^2^)/3'
_refine_ls_weighting_scheme calc
_refine_ls_wR_factor_gt 0.2388
_refine_ls_wR_factor_ref 0.3356
_reflns_Friedel_coverage 0
_reflns_number_gt 24968
_reflns_number_total 49470
_reflns_threshold_expression 'I > 2\s(I)'
_cod_data_source_file d4sc03518f74.cif
_cod_data_source_block 13a
_cod_original_cell_volume 1871.6(6)
_cod_database_code 1572781

loop_
_symmetry_equiv_pos_as_xyz
'x, y, z'
'-x, -y, -z'

loop_
_atom_site_label
_atom_site_type_symbol
_atom_site_fract_x
_atom_site_fract_y
_atom_site_fract_z
_atom_site_U_iso_or_equiv
_atom_site_adp_type
_atom_site_occupancy
_atom_site_site_symmetry_order
_atom_site_calc_flag
_atom_site_refinement_flags_posn
_atom_site_refinement_flags_adp
_atom_site_refinement_flags_occupancy
_atom_site_disorder_assembly
_atom_site_disorder_group
C1 C 0.8173(13) 0.1726(6) 0.7038(4) 0.036(2) Uani 1 1 d . . . . .
H1 H 0.952501 0.181254 0.733516 0.043 Uiso 1 1 calc R U . . .
C2 C 0.8623(13) 0.1630(6) 0.6329(4) 0.034(2) Uani 1 1 d . . . . .
C3 C 0.7113(13) 0.1397(6) 0.5755(4) 0.042(2) Uani 1 1 d . . . . .
H3 H 0.572746 0.131953 0.579048 0.05 Uiso 1 1 calc R U . . .
C4 C 0.7635(14) 0.1278(6) 0.5122(4) 0.043(2) Uani 1 1 d . . . . .
H4 H 0.659802 0.112134 0.473455 0.052 Uiso 1 1 calc R U . . .
C5 C 0.9629(14) 0.1387(6) 0.5063(4) 0.039(2) Uani 1 1 d . . . . .
C6 C 1.1103(14) 0.1622(6) 0.5619(4) 0.041(2) Uani 1 1 d . . . . .
H6 H 1.248616 0.170809 0.558073 0.05 Uiso 1 1 calc R U . . .
C7 C 1.0601(13) 0.1740(6) 0.6250(4) 0.037(2) Uani 1 1 d . . . . .
H7 H 1.165647 0.190031 0.663329 0.045 Uiso 1 1 calc R U . . .
C8 C 1.1932(15) 0.1108(7) 0.4348(5) 0.059(3) Uani 1 1 d . . . . .
H8A H 1.294221 0.169502 0.460465 0.089 Uiso 1 1 calc R U . . .
H8B H 1.199528 0.100667 0.387511 0.089 Uiso 1 1 calc R U . . .
H8C H 1.22141 0.051135 0.450247 0.089 Uiso 1 1 calc R U . . .
C9 C 0.6990(14) 0.0747(6) 0.7103(4) 0.034(2) Uani 1 1 d . . . . .
C10 C 0.7991(14) 0.0088(7) 0.7396(4) 0.042(2) Uani 1 1 d . . . . .
H10 H 0.939543 0.027838 0.758691 0.051 Uiso 1 1 calc R U . . .
C11 C 0.6974(17) -0.0826(7) 0.7410(4) 0.051(3) Uani 1 1 d . . . . .
H11 H 0.768509 -0.126591 0.760903 0.061 Uiso 1 1 calc R U . . .
C12 C 0.4950(17) -0.1125(7) 0.7144(4) 0.047(3) Uani 1 1 d . . . . .
C13 C 0.3910(14) -0.0497(7) 0.6856(4) 0.043(2) Uani 1 1 d . . . . .
H13 H 0.250344 -0.069633 0.667061 0.052 Uiso 1 1 calc R U . . .
C14 C 0.4924(14) 0.0422(7) 0.6841(4) 0.041(2) Uani 1 1 d . . . . .
H14 H 0.419262 0.085637 0.664303 0.049 Uiso 1 1 calc R U . . .
C15 C 0.2028(19) -0.2437(8) 0.6822(6) 0.083(4) Uani 1 1 d . . . . .
H15A H 0.110339 -0.20616 0.703969 0.124 Uiso 1 1 calc R U . . .
H15B H 0.164495 -0.315291 0.680783 0.124 Uiso 1 1 calc R U . . .
H15C H 0.194401 -0.234665 0.636756 0.124 Uiso 1 1 calc R U . . .
C16 C 0.8221(12) 0.3219(6) 0.8252(4) 0.034(2) Uani 1 1 d D U . . .
H16 H 0.973136 0.338013 0.831838 0.04 Uiso 1 1 calc R U . A 1
C17 C 0.767(4) 0.231(2) 0.855(2) 0.028(5) Uani 0.544(17) 1 d D U P B 1
C18 C 0.573(4) 0.174(2) 0.8436(15) 0.032(5) Uani 0.544(17) 1 d D U P B 1
H18 H 0.465323 0.192105 0.815929 0.039 Uiso 0.544(17) 1 calc R U P B 1
C19 C 0.532(3) 0.0928(16) 0.8714(10) 0.034(5) Uani 0.544(17) 1 d D U P B 1
H19 H 0.398432 0.054891 0.862484 0.04 Uiso 0.544(17) 1 calc R U P B 1
C20 C 0.690(4) 0.0667(15) 0.9128(10) 0.036(5) Uani 0.544(17) 1 d D U P B 1
C21 C 0.876(4) 0.1239(18) 0.9233(12) 0.042(5) Uani 0.544(17) 1 d D U P B 1
H21 H 0.983703 0.108682 0.952154 0.05 Uiso 0.544(17) 1 calc R U P B 1
C22 C 0.915(3) 0.201(2) 0.8952(15) 0.038(5) Uani 0.544(17) 1 d D U P B 1
H22 H 1.050607 0.236227 0.903245 0.046 Uiso 0.544(17) 1 calc R U P B 1
O4 O 0.664(3) -0.0123(12) 0.9423(7) 0.054(4) Uani 0.544(17) 1 d D U P B 1
C23 C 0.475(4) -0.0807(15) 0.9237(11) 0.066(7) Uani 0.544(17) 1 d D U P B 1
H23A H 0.382302 -0.056683 0.952155 0.099 Uiso 0.544(17) 1 calc R U P B 1
H23B H 0.496898 -0.147291 0.92897 0.099 Uiso 0.544(17) 1 calc R U P B 1
H23C H 0.415409 -0.084984 0.877124 0.099 Uiso 0.544(17) 1 calc R U P B 1
C17' C 0.822(5) 0.230(3) 0.859(2) 0.035(6) Uani 0.456(17) 1 d D U P B 2
C18' C 0.634(4) 0.173(3) 0.8559(19) 0.038(6) Uani 0.456(17) 1 d D U P B 2
H18' H 0.513239 0.188271 0.833884 0.045 Uiso 0.456(17) 1 calc R U P B 2
C19' C 0.625(4) 0.090(2) 0.8865(14) 0.035(5) Uani 0.456(17) 1 d D U P B 2
H19' H 0.501074 0.046425 0.884153 0.042 Uiso 0.456(17) 1 calc R U P B 2
C20' C 0.804(5) 0.0756(19) 0.9190(13) 0.039(5) Uani 0.456(17) 1 d D U P B 2
C21' C 0.980(4) 0.1352(19) 0.9224(12) 0.036(5) Uani 0.456(17) 1 d D U P B 2
H21' H 1.100742 0.122363 0.946307 0.043 Uiso 0.456(17) 1 calc R U P B 2
C22' C 0.991(4) 0.214(2) 0.8927(18) 0.036(6) Uani 0.456(17) 1 d D U P B 2
H22' H 1.117377 0.255719 0.896209 0.043 Uiso 0.456(17) 1 calc R U P B 2
O4' O 0.806(3) -0.0050(11) 0.9499(8) 0.048(5) Uani 0.456(17) 1 d D U P B 2
C23' C 0.630(5) -0.081(2) 0.9347(14) 0.063(8) Uani 0.456(17) 1 d D U P B 2
H23D H 0.556723 -0.071645 0.971472 0.094 Uiso 0.456(17) 1 calc R U P B 2
H23E H 0.669609 -0.147254 0.928312 0.094 Uiso 0.456(17) 1 calc R U P B 2
H23F H 0.542185 -0.076541 0.893861 0.094 Uiso 0.456(17) 1 calc R U P B 2
C24 C 0.7515(13) 0.4122(6) 0.8654(4) 0.033(2) Uani 1 1 d . . . . .
C25 C 0.5475(13) 0.4198(6) 0.8616(4) 0.038(2) Uani 1 1 d . . . . .
H25 H 0.446104 0.368891 0.831715 0.046 Uiso 1 1 calc R U . . .
C26 C 0.4906(13) 0.5020(6) 0.9014(4) 0.038(2) Uani 1 1 d . . . . .
H26 H 0.351633 0.50617 0.899433 0.045 Uiso 1 1 calc R U . . .
C27 C 0.6387(14) 0.5761(6) 0.9430(4) 0.034(2) Uani 1 1 d . . . . .
C28 C 0.8419(13) 0.5686(6) 0.9477(4) 0.036(2) Uani 1 1 d . . . . .
H28 H 0.943566 0.619523 0.977404 0.043 Uiso 1 1 calc R U . . .
C29 C 0.8943(13) 0.4878(6) 0.9095(4) 0.034(2) Uani 1 1 d . . . . .
H29 H 1.03358 0.483139 0.913257 0.04 Uiso 1 1 calc R U . . .
C30 C 0.3933(13) 0.6660(7) 0.9875(4) 0.045(2) Uani 1 1 d . . . . .
H30A H 0.316646 0.666266 0.943753 0.067 Uiso 1 1 calc R U . . .
H30B H 0.387945 0.727598 1.01971 0.067 Uiso 1 1 calc R U . . .
H30C H 0.33406 0.607429 1.002005 0.067 Uiso 1 1 calc R U . . .
C31 C 0.8553(12) 0.3842(6) 0.6993(4) 0.036(2) Uani 1 1 d D . . . .
H31 H 0.993378 0.367221 0.699045 0.043 Uiso 1 1 calc R U . C 1
C32 C 0.890(5) 0.492(2) 0.740(3) 0.032(8) Uani 0.571(13) 1 d D . P D 1
C33 C 0.746(5) 0.550(2) 0.756(2) 0.045(4) Uani 0.571(13) 1 d D U P D 1
H33 H 0.606076 0.52392 0.73831 0.053 Uiso 0.571(13) 1 calc R U P D 1
C34 C 0.804(3) 0.6483(16) 0.7972(12) 0.043(3) Uani 0.571(13) 1 d D U P D 1
H34 H 0.704334 0.688003 0.806496 0.052 Uiso 0.571(13) 1 calc R U P D 1
C35 C 1.002(3) 0.6854(15) 0.8235(12) 0.044(3) Uani 0.571(13) 1 d D U P D 1
C36 C 1.147(3) 0.6292(15) 0.8084(12) 0.040(4) Uani 0.571(13) 1 d D U P D 1
H36 H 1.285972 0.657355 0.824742 0.048 Uiso 0.571(13) 1 calc R U P D 1
C37 C 1.091(5) 0.5311(17) 0.769(2) 0.037(4) Uani 0.571(13) 1 d D U P D 1
H37 H 1.191424 0.490909 0.762705 0.044 Uiso 0.571(13) 1 calc R U P D 1
O6 O 1.074(2) 0.7775(10) 0.8665(6) 0.058(3) Uani 0.571(13) 1 d D U P D 1
C38 C 0.921(3) 0.8248(13) 0.8958(10) 0.061(5) Uani 0.571(13) 1 d D U P D 1
H38A H 0.80413 0.821635 0.860795 0.092 Uiso 0.571(13) 1 calc R U P D 1
H38B H 0.978362 0.895181 0.917822 0.092 Uiso 0.571(13) 1 calc R U P D 1
H38C H 0.877878 0.789358 0.928492 0.092 Uiso 0.571(13) 1 calc R U P D 1
C32' C 0.898(7) 0.490(3) 0.747(4) 0.039(5) Uani 0.429(13) 1 d D U P D 2
C33' C 0.727(6) 0.533(3) 0.752(3) 0.039(4) Uani 0.429(13) 1 d D U P D 2
H33' H 0.598001 0.494493 0.729471 0.046 Uiso 0.429(13) 1 calc R U P D 2
C34' C 0.738(4) 0.631(2) 0.7884(16) 0.040(4) Uani 0.429(13) 1 d D U P D 2
H34' H 0.618818 0.65683 0.794437 0.048 Uiso 0.429(13) 1 calc R U P D 2
C35' C 0.929(4) 0.689(2) 0.8158(16) 0.042(4) Uani 0.429(13) 1 d D U P D 2
C36' C 1.099(5) 0.651(2) 0.8096(18) 0.042(4) Uani 0.429(13) 1 d D U P D 2
H36' H 1.228087 0.69037 0.831149 0.051 Uiso 0.429(13) 1 calc R U P D 2
C37' C 1.085(6) 0.553(2) 0.771(3) 0.038(5) Uani 0.429(13) 1 d D U P D 2
H37' H 1.205104 0.529515 0.762234 0.046 Uiso 0.429(13) 1 calc R U P D 2
O6' O 0.940(3) 0.7876(12) 0.8503(9) 0.051(4) Uani 0.429(13) 1 d D U P D 2
C38' C 1.118(4) 0.851(2) 0.8842(14) 0.076(7) Uani 0.429(13) 1 d D U P D 2
H38D H 1.197553 0.816578 0.912523 0.114 Uiso 0.429(13) 1 calc R U P D 2
H38E H 1.087357 0.911305 0.911951 0.114 Uiso 0.429(13) 1 calc R U P D 2
H38F H 1.196964 0.871125 0.85225 0.114 Uiso 0.429(13) 1 calc R U P D 2
C39 C 0.7653(15) 0.3815(6) 0.6265(4) 0.039(2) Uani 1 1 d . . . . .
C40 C 0.5602(14) 0.3738(6) 0.6020(4) 0.042(2) Uani 1 1 d . . . . .
H40 H 0.467889 0.369497 0.631205 0.05 Uiso 1 1 calc R U . . .
C41 C 0.4855(15) 0.3721(6) 0.5359(4) 0.046(3) Uani 1 1 d . . . . .
H41 H 0.344296 0.366818 0.520441 0.055 Uiso 1 1 calc R U . . .
C42 C 0.6169(19) 0.3782(7) 0.4936(5) 0.055(3) Uani 1 1 d . . . . .
C43 C 0.823(2) 0.3889(7) 0.5171(5) 0.064(3) Uani 1 1 d . . . . .
H43 H 0.91375 0.395075 0.487697 0.077 Uiso 1 1 calc R U . . .
C44 C 0.8986(15) 0.3907(7) 0.5830(5) 0.048(3) Uani 1 1 d . . . . .
H44 H 1.040447 0.398193 0.598454 0.057 Uiso 1 1 calc R U . . .
C45 C 0.354(2) 0.3606(9) 0.3985(5) 0.103(5) Uani 1 1 d . . . . .
H45A H 0.283654 0.298903 0.406852 0.154 Uiso 1 1 calc R U . . .
H45B H 0.336521 0.354637 0.35042 0.154 Uiso 1 1 calc R U . . .
H45C H 0.296688 0.417926 0.418721 0.154 Uiso 1 1 calc R U . . .
O1 O 0.4902(8) 0.2776(4) 0.7184(3) 0.0385(15) Uani 1 1 d . . . . .
O2 O 0.9989(10) 0.1269(5) 0.4435(3) 0.0531(18) Uani 1 1 d . . . . .
O3 O 0.4078(12) -0.2070(5) 0.7192(3) 0.070(2) Uani 1 1 d . . . . .
O5 O 0.6011(9) 0.6612(4) 0.9832(3) 0.0442(16) Uani 1 1 d . . . . .
O7 O 0.5653(14) 0.3757(5) 0.4270(3) 0.082(3) Uani 1 1 d . . . . .
P1 P 0.7182(3) 0.28830(16) 0.73404(10) 0.0314(7) Uani 1 1 d . . . . .

loop_
_atom_site_aniso_label
_atom_site_aniso_U_11
_atom_site_aniso_U_22
_atom_site_aniso_U_33
_atom_site_aniso_U_23
_atom_site_aniso_U_13
_atom_site_aniso_U_12
C1 0.043(6) 0.035(5) 0.027(5) 0.001(4) 0.003(4) 0.010(4)
C2 0.041(6) 0.025(5) 0.029(5) -0.002(4) 0.003(4) 0.006(4)
C3 0.039(6) 0.040(6) 0.042(6) 0.001(5) 0.012(5) 0.007(4)
C4 0.053(7) 0.040(6) 0.029(5) -0.002(4) -0.003(5) 0.009(5)
C5 0.042(7) 0.042(6) 0.032(6) -0.002(4) 0.011(5) 0.011(5)
C6 0.038(6) 0.043(6) 0.043(6) 0.003(5) 0.016(5) 0.007(4)
C7 0.039(6) 0.034(5) 0.033(6) -0.002(4) 0.001(4) 0.008(4)
C8 0.083(8) 0.055(7) 0.048(7) 0.005(5) 0.039(6) 0.020(6)
C9 0.050(6) 0.028(5) 0.023(5) -0.003(4) 0.013(4) 0.008(5)
C10 0.053(6) 0.048(7) 0.029(5) 0.003(5) 0.008(4) 0.027(5)
C11 0.084(9) 0.041(7) 0.037(6) 0.014(5) 0.018(6) 0.031(6)
C12 0.076(8) 0.037(6) 0.029(6) 0.005(5) 0.016(5) 0.008(6)
C13 0.056(7) 0.036(6) 0.032(6) 0.007(5) 0.004(5) -0.004(5)
C14 0.058(7) 0.036(6) 0.029(5) 0.005(4) 0.007(5) 0.018(5)
C15 0.121(11) 0.053(8) 0.061(8) 0.012(6) 0.014(8) -0.023(7)
C16 0.030(5) 0.036(5) 0.029(5) -0.003(4) 0.000(4) 0.008(4)
C17 0.036(12) 0.030(8) 0.020(8) -0.001(7) 0.003(10) 0.019(8)
C18 0.043(12) 0.038(8) 0.015(10) 0.001(7) 0.002(9) 0.021(9)
C19 0.046(11) 0.031(8) 0.022(10) 0.003(7) 0.006(9) 0.008(9)
C20 0.049(11) 0.032(8) 0.024(9) 0.004(7) -0.003(9) 0.013(9)
C21 0.048(11) 0.040(9) 0.035(8) 0.008(8) -0.003(10) 0.014(10)
C22 0.042(12) 0.042(9) 0.026(8) 0.001(7) -0.003(10) 0.011(9)
O4 0.075(11) 0.043(8) 0.040(7) 0.013(7) 0.001(8) 0.010(9)
C23 0.087(17) 0.053(13) 0.055(13) 0.016(10) 0.017(14) 0.000(12)
C17' 0.041(13) 0.036(9) 0.022(9) -0.007(8) 0.012(11) 0.005(10)
C18' 0.040(13) 0.041(9) 0.029(11) -0.002(8) 0.002(10) 0.021(10)
C19' 0.040(12) 0.034(9) 0.029(11) -0.002(8) 0.010(10) 0.011(10)
C20' 0.051(12) 0.035(9) 0.028(8) 0.002(8) 0.003(10) 0.019(10)
C21' 0.041(12) 0.042(10) 0.022(9) 0.001(8) 0.001(11) 0.010(10)
C22' 0.038(13) 0.043(10) 0.026(9) 0.004(8) 0.002(11) 0.014(10)
O4' 0.064(11) 0.038(8) 0.040(8) 0.014(6) -0.001(9) 0.008(8)
C23' 0.082(19) 0.049(15) 0.056(15) 0.007(14) 0.021(15) 0.005(16)
C24 0.044(6) 0.040(6) 0.025(5) 0.010(4) 0.018(4) 0.020(5)
C25 0.044(6) 0.037(6) 0.025(5) -0.002(4) 0.005(4) -0.002(4)
C26 0.044(6) 0.036(5) 0.034(5) 0.002(4) 0.015(5) 0.012(5)
C27 0.053(7) 0.029(5) 0.022(5) 0.004(4) 0.015(4) 0.009(5)
C28 0.041(6) 0.040(6) 0.025(5) 0.002(4) 0.009(4) 0.003(4)
C29 0.034(5) 0.040(6) 0.023(5) 0.002(4) 0.006(4) 0.003(4)
C30 0.058(7) 0.048(6) 0.035(6) 0.007(5) 0.019(5) 0.024(5)
C31 0.038(6) 0.034(5) 0.033(5) 0.003(4) 0.007(4) 0.007(4)
C32 0.048(13) 0.040(12) 0.012(15) 0.010(9) 0.005(9) 0.012(10)
C33 0.059(8) 0.036(8) 0.032(7) 0.007(7) 0.002(6) -0.003(7)
C34 0.063(8) 0.032(6) 0.031(6) 0.003(5) 0.009(6) 0.002(6)
C35 0.064(8) 0.032(5) 0.030(6) 0.001(5) 0.010(6) -0.003(6)
C36 0.057(7) 0.028(7) 0.027(6) 0.000(6) 0.008(6) -0.007(6)
C37 0.054(7) 0.027(8) 0.023(6) 0.003(8) 0.005(6) -0.004(7)
O6 0.075(7) 0.037(6) 0.046(6) -0.007(5) 0.004(6) -0.002(6)
C38 0.091(12) 0.041(10) 0.047(10) -0.002(8) 0.016(9) 0.015(9)
C32' 0.057(8) 0.028(9) 0.027(8) 0.009(8) 0.005(8) -0.001(8)
C33' 0.057(8) 0.026(8) 0.027(7) 0.005(8) 0.006(7) -0.005(7)
C34' 0.057(8) 0.029(7) 0.028(7) 0.001(6) 0.007(7) -0.004(7)
C35' 0.060(8) 0.030(6) 0.030(6) 0.001(5) 0.006(6) -0.001(6)
C36' 0.059(7) 0.029(7) 0.031(6) 0.003(6) 0.005(6) -0.004(6)
C37' 0.054(7) 0.031(9) 0.027(7) 0.008(8) 0.003(6) 0.000(7)
O6' 0.068(8) 0.033(6) 0.040(7) -0.004(6) -0.003(7) 0.000(7)
C38' 0.089(14) 0.043(12) 0.076(13) 0.004(11) -0.016(12) -0.007(11)
C39 0.061(7) 0.027(5) 0.027(5) 0.005(4) 0.001(5) 0.010(5)
C40 0.061(7) 0.035(6) 0.030(6) 0.006(4) 0.010(5) 0.009(5)
C41 0.073(7) 0.034(6) 0.028(6) 0.005(4) 0.001(5) 0.015(5)
C42 0.093(9) 0.038(6) 0.033(7) 0.006(5) 0.008(6) 0.021(6)
C43 0.115(11) 0.043(7) 0.044(7) 0.012(5) 0.044(7) 0.015(7)
C44 0.066(7) 0.040(6) 0.042(6) 0.008(5) 0.023(5) 0.012(5)
C45 0.187(15) 0.059(8) 0.038(7) 0.009(6) -0.041(8) 0.020(9)
O1 0.033(4) 0.042(4) 0.035(4) 0.002(3) 0.003(3) 0.006(3)
O2 0.063(5) 0.067(5) 0.030(4) 0.003(3) 0.018(3) 0.016(4)
O3 0.116(7) 0.041(5) 0.050(5) 0.015(4) 0.015(4) 0.007(4)
O5 0.055(4) 0.034(4) 0.039(4) -0.007(3) 0.015(3) 0.007(3)
O7 0.164(8) 0.065(5) 0.021(4) 0.011(4) 0.015(5) 0.038(5)
P1 0.0407(16) 0.0279(13) 0.0228(13) 0.0002(10) 0.0049(10) 0.0071(11)

loop_
_atom_type_symbol
_atom_type_description
_atom_type_scat_dispersion_real
_atom_type_scat_dispersion_imag
_atom_type_scat_source
C C 0.0033 0.0016 'International Tables Vol C Tables 4.2.6.8 and 6.1.1.4'
H H 0 0 'International Tables Vol C Tables 4.2.6.8 and 6.1.1.4'
O O 0.0106 0.006 'International Tables Vol C Tables 4.2.6.8 and 6.1.1.4'
P P 0.1023 0.0942 'International Tables Vol C Tables 4.2.6.8 and 6.1.1.4'

loop_
_geom_angle_atom_site_label_1
_geom_angle_atom_site_label_2
_geom_angle_atom_site_label_3
_geom_angle
_geom_angle_site_symmetry_1
_geom_angle_site_symmetry_3
_geom_angle_publ_flag
C9 C1 C2 110.9(6) . . ?
C9 C1 P1 116.5(6) . . ?
C2 C1 P1 113.1(6) . . ?
C9 C1 H1 105.1 . . ?
C2 C1 H1 105.1 . . ?
P1 C1 H1 105.1 . . ?
C7 C2 C3 117.5(8) . . ?
C7 C2 C1 119.0(7) . . ?
C3 C2 C1 123.4(8) . . ?
C2 C3 C4 120.4(8) . . ?
C2 C3 H3 119.8 . . ?
C4 C3 H3 119.8 . . ?
C5 C4 C3 120.4(8) . . ?
C5 C4 H4 119.8 . . ?
C3 C4 H4 119.8 . . ?
C6 C5 O2 124.1(8) . . ?
C6 C5 C4 119.5(8) . . ?
O2 C5 C4 116.4(8) . . ?
C5 C6 C7 120.5(8) . . ?
C5 C6 H6 119.7 . . ?
C7 C6 H6 119.7 . . ?
C2 C7 C6 121.6(8) . . ?
C2 C7 H7 119.2 . . ?
C6 C7 H7 119.2 . . ?
O2 C8 H8A 109.5 . . ?
O2 C8 H8B 109.5 . . ?
H8A C8 H8B 109.5 . . ?
O2 C8 H8C 109.5 . . ?
H8A C8 H8C 109.5 . . ?
H8B C8 H8C 109.5 . . ?
C10 C9 C14 116.5(8) . . ?
C10 C9 C1 120.1(8) . . ?
C14 C9 C1 123.3(8) . . ?
C11 C10 C9 120.6(9) . . ?
C11 C10 H10 119.7 . . ?
C9 C10 H10 119.7 . . ?
C10 C11 C12 121.5(9) . . ?
C10 C11 H11 119.3 . . ?
C12 C11 H11 119.3 . . ?
C11 C12 C13 119.8(9) . . ?
C11 C12 O3 116.2(9) . . ?
C13 C12 O3 124.1(10) . . ?
C14 C13 C12 119.0(9) . . ?
C14 C13 H13 120.5 . . ?
C12 C13 H13 120.5 . . ?
C13 C14 C9 122.7(9) . . ?
C13 C14 H14 118.6 . . ?
C9 C14 H14 118.6 . . ?
O3 C15 H15A 109.5 . . ?
O3 C15 H15B 109.5 . . ?
H15A C15 H15B 109.5 . . ?
O3 C15 H15C 109.5 . . ?
H15A C15 H15C 109.5 . . ?
H15B C15 H15C 109.5 . . ?
C24 C16 C17 107.8(17) . . ?
C24 C16 C17' 114(2) . . ?
C24 C16 P1 115.4(6) . . ?
C17 C16 P1 110.0(15) . . ?
C17' C16 P1 115.0(19) . . ?
C24 C16 H16 107.8 . . ?
C17 C16 H16 107.8 . . ?
P1 C16 H16 107.8 . . ?
C22 C17 C18 115.9(18) . . ?
C22 C17 C16 119.8(18) . . ?
C18 C17 C16 124.2(17) . . ?
C19 C18 C17 121.9(18) . . ?
C19 C18 H18 119.1 . . ?
C17 C18 H18 119.1 . . ?
C18 C19 C20 119.3(18) . . ?
C18 C19 H19 120.3 . . ?
C20 C19 H19 120.3 . . ?
C21 C20 O4 120(2) . . ?
C21 C20 C19 117.1(19) . . ?
O4 C20 C19 123.3(19) . . ?
C22 C21 C20 123(2) . . ?
C22 C21 H21 118.4 . . ?
C20 C21 H21 118.4 . . ?
C21 C22 C17 122(2) . . ?
C21 C22 H22 118.8 . . ?
C17 C22 H22 118.8 . . ?
C20 O4 C23 119.1(17) . . ?
O4 C23 H23A 109.5 . . ?
O4 C23 H23B 109.5 . . ?
H23A C23 H23B 109.5 . . ?
O4 C23 H23C 109.5 . . ?
H23A C23 H23C 109.5 . . ?
H23B C23 H23C 109.5 . . ?
C22' C17' C18' 122(2) . . ?
C22' C17' C16 121(2) . . ?
C18' C17' C16 117(2) . . ?
C17' C18' C19' 119(2) . . ?
C17' C18' H18' 120.5 . . ?
C19' C18' H18' 120.5 . . ?
C20' C19' C18' 116(2) . . ?
C20' C19' H19' 121.9 . . ?
C18' C19' H19' 121.9 . . ?
C21' C20' C19' 123(2) . . ?
C21' C20' O4' 118(2) . . ?
C19' C20' O4' 119(3) . . ?
C20' C21' C22' 122(2) . . ?
C20' C21' H21' 119.1 . . ?
C22' C21' H21' 119.1 . . ?
C17' C22' C21' 119(2) . . ?
C17' C22' H22' 120.7 . . ?
C21' C22' H22' 120.7 . . ?
C20' O4' C23' 119(2) . . ?
O4' C23' H23D 109.5 . . ?
O4' C23' H23E 109.5 . . ?
H23D C23' H23E 109.5 . . ?
O4' C23' H23F 109.5 . . ?
H23D C23' H23F 109.5 . . ?
H23E C23' H23F 109.5 . . ?
C29 C24 C25 117.9(7) . . ?
C29 C24 C16 119.1(7) . . ?
C25 C24 C16 123.0(8) . . ?
C24 C25 C26 120.7(8) . . ?
C24 C25 H25 119.6 . . ?
C26 C25 H25 119.6 . . ?
C27 C26 C25 119.0(8) . . ?
C27 C26 H26 120.5 . . ?
C25 C26 H26 120.5 . . ?
C26 C27 O5 124.1(8) . . ?
C26 C27 C28 120.6(8) . . ?
O5 C27 C28 115.3(8) . . ?
C29 C28 C27 119.6(8) . . ?
C29 C28 H28 120.2 . . ?
C27 C28 H28 120.2 . . ?
C28 C29 C24 122.1(8) . . ?
C28 C29 H29 119 . . ?
C24 C29 H29 119 . . ?
O5 C30 H30A 109.5 . . ?
O5 C30 H30B 109.5 . . ?
H30A C30 H30B 109.5 . . ?
O5 C30 H30C 109.5 . . ?
H30A C30 H30C 109.5 . . ?
H30B C30 H30C 109.5 . . ?
C32 C31 C39 108(2) . . ?
C39 C31 C32' 114(4) . . ?
C32 C31 P1 116(2) . . ?
C39 C31 P1 114.5(6) . . ?
C32' C31 P1 112(4) . . ?
C32 C31 H31 105.7 . . ?
C39 C31 H31 105.7 . . ?
P1 C31 H31 105.7 . . ?
C37 C32 C33 118(2) . . ?
C37 C32 C31 114(2) . . ?
C33 C32 C31 128(2) . . ?
C32 C33 C34 121(2) . . ?
C32 C33 H33 119.5 . . ?
C34 C33 H33 119.5 . . ?
C35 C34 C33 120(2) . . ?
C35 C34 H34 120.1 . . ?
C33 C34 H34 120.1 . . ?
C34 C35 O6 124.4(19) . . ?
C34 C35 C36 120.1(17) . . ?
O6 C35 C36 115.5(16) . . ?
C35 C36 C37 121(2) . . ?
C35 C36 H36 119.6 . . ?
C37 C36 H36 119.6 . . ?
C32 C37 C36 120(2) . . ?
C32 C37 H37 119.8 . . ?
C36 C37 H37 119.8 . . ?
C35 O6 C38 115.0(16) . . ?
O6 C38 H38A 109.5 . . ?
O6 C38 H38B 109.5 . . ?
H38A C38 H38B 109.5 . . ?
O6 C38 H38C 109.5 . . ?
H38A C38 H38C 109.5 . . ?
H38B C38 H38C 109.5 . . ?
C37' C32' C33' 117(3) . . ?
C37' C32' C31 127(3) . . ?
C33' C32' C31 114(3) . . ?
C32' C33' C34' 122(3) . . ?
C32' C33' H33' 118.9 . . ?
C34' C33' H33' 118.9 . . ?
C35' C34' C33' 118(3) . . ?
C35' C34' H34' 120.9 . . ?
C33' C34' H34' 120.9 . . ?
C36' C35' O6' 121(2) . . ?
C36' C35' C34' 121(2) . . ?
O6' C35' C34' 118(2) . . ?
C35' C36' C37' 120(3) . . ?
C35' C36' H36' 119.9 . . ?
C37' C36' H36' 119.9 . . ?
C32' C37' C36' 121(3) . . ?
C32' C37' H37' 119.7 . . ?
C36' C37' H37' 119.7 . . ?
C38' O6' C35' 124(2) . . ?
O6' C38' H38D 109.5 . . ?
O6' C38' H38E 109.5 . . ?
H38D C38' H38E 109.5 . . ?
O6' C38' H38F 109.5 . . ?
H38D C38' H38F 109.5 . . ?
H38E C38' H38F 109.5 . . ?
C40 C39 C44 117.9(8) . . ?
C40 C39 C31 124.0(8) . . ?
C44 C39 C31 118.1(8) . . ?
C39 C40 C41 122.1(9) . . ?
C39 C40 H40 119 . . ?
C41 C40 H40 119 . . ?
C42 C41 C40 119.4(9) . . ?
C42 C41 H41 120.3 . . ?
C40 C41 H41 120.3 . . ?
C41 C42 O7 125.9(11) . . ?
C41 C42 C43 119.8(9) . . ?
O7 C42 C43 114.2(10) . . ?
C42 C43 C44 121.2(9) . . ?
C42 C43 H43 119.4 . . ?
C44 C43 H43 119.4 . . ?
C43 C44 C39 119.6(10) . . ?
C43 C44 H44 120.2 . . ?
C39 C44 H44 120.2 . . ?
O7 C45 H45A 109.5 . . ?
O7 C45 H45B 109.5 . . ?
H45A C45 H45B 109.5 . . ?
O7 C45 H45C 109.5 . . ?
H45A C45 H45C 109.5 . . ?
H45B C45 H45C 109.5 . . ?
C5 O2 C8 116.8(7) . . ?
C12 O3 C15 115.4(8) . . ?
C27 O5 C30 117.5(7) . . ?
C42 O7 C45 117.3(9) . . ?
O1 P1 C31 114.5(4) . . ?
O1 P1 C1 115.1(4) . . ?
C31 P1 C1 104.1(4) . . ?
O1 P1 C16 112.3(3) . . ?
C31 P1 C16 106.4(4) . . ?
C1 P1 C16 103.4(4) . . ?

loop_
_geom_bond_atom_site_label_1
_geom_bond_atom_site_label_2
_geom_bond_distance
_geom_bond_site_symmetry_2
_geom_bond_publ_flag
C1 C9 1.517(11) . ?
C1 C2 1.549(11) . ?
C1 P1 1.854(8) . ?
C1 H1 1 . ?
C2 C7 1.373(10) . ?
C2 C3 1.397(11) . ?
C3 C4 1.410(11) . ?
C3 H3 0.95 . ?
C4 C5 1.372(11) . ?
C4 H4 0.95 . ?
C5 C6 1.357(11) . ?
C5 O2 1.360(10) . ?
C6 C7 1.402(11) . ?
C6 H6 0.95 . ?
C7 H7 0.95 . ?
C8 O2 1.405(10) . ?
C8 H8A 0.98 . ?
C8 H8B 0.98 . ?
C8 H8C 0.98 . ?
C9 C10 1.395(11) . ?
C9 C14 1.395(11) . ?
C10 C11 1.360(12) . ?
C10 H10 0.95 . ?
C11 C12 1.368(12) . ?
C11 H11 0.95 . ?
C12 C13 1.369(12) . ?
C12 O3 1.387(11) . ?
C13 C14 1.366(11) . ?
C13 H13 0.95 . ?
C14 H14 0.95 . ?
C15 O3 1.445(12) . ?
C15 H15A 0.98 . ?
C15 H15B 0.98 . ?
C15 H15C 0.98 . ?
C16 C24 1.538(10) . ?
C16 C17 1.54(2) . ?
C16 C17' 1.57(3) . ?
C16 P1 1.863(8) . ?
C16 H16 1 . ?
C17 C22 1.37(2) . ?
C17 C18 1.39(2) . ?
C18 C19 1.39(2) . ?
C18 H18 0.95 . ?
C19 C20 1.41(2) . ?
C19 H19 0.95 . ?
C20 C21 1.35(3) . ?
C20 O4 1.37(2) . ?
C21 C22 1.34(3) . ?
C21 H21 0.95 . ?
C22 H22 0.95 . ?
O4 C23 1.43(2) . ?
C23 H23A 0.98 . ?
C23 H23B 0.98 . ?
C23 H23C 0.98 . ?
C17' C22' 1.33(3) . ?
C17' C18' 1.39(3) . ?
C18' C19' 1.43(3) . ?
C18' H18' 0.95 . ?
C19' C20' 1.35(3) . ?
C19' H19' 0.95 . ?
C20' C21' 1.34(3) . ?
C20' O4' 1.40(2) . ?
C21' C22' 1.36(3) . ?
C21' H21' 0.95 . ?
C22' H22' 0.95 . ?
O4' C23' 1.42(3) . ?
C23' H23D 0.98 . ?
C23' H23E 0.98 . ?
C23' H23F 0.98 . ?
C24 C29 1.382(11) . ?
C24 C25 1.397(11) . ?
C25 C26 1.404(11) . ?
C25 H25 0.95 . ?
C26 C27 1.370(11) . ?
C26 H26 0.95 . ?
C27 O5 1.379(9) . ?
C27 C28 1.390(11) . ?
C28 C29 1.360(10) . ?
C28 H28 0.95 . ?
C29 H29 0.95 . ?
C30 O5 1.440(9) . ?
C30 H30A 0.98 . ?
C30 H30B 0.98 . ?
C30 H30C 0.98 . ?
C31 C32 1.52(2) . ?
C31 C39 1.539(11) . ?
C31 C32' 1.54(3) . ?
C31 P1 1.852(8) . ?
C31 H31 1 . ?
C32 C37 1.39(3) . ?
C32 C33 1.39(2) . ?
C33 C34 1.41(2) . ?
C33 H33 0.95 . ?
C34 C35 1.35(2) . ?
C34 H34 0.95 . ?
C35 O6 1.369(19) . ?
C35 C36 1.37(2) . ?
C36 C37 1.40(2) . ?
C36 H36 0.95 . ?
C37 H37 0.95 . ?
O6 C38 1.45(2) . ?
C38 H38A 0.98 . ?
C38 H38B 0.98 . ?
C38 H38C 0.98 . ?
C32' C37' 1.39(3) . ?
C32' C33' 1.39(3) . ?
C33' C34' 1.40(3) . ?
C33' H33' 0.95 . ?
C34' C35' 1.39(3) . ?
C34' H34' 0.95 . ?
C35' C36' 1.35(3) . ?
C35' O6' 1.38(2) . ?
C36' C37' 1.41(3) . ?
C36' H36' 0.95 . ?
C37' H37' 0.95 . ?
O6' C38' 1.38(3) . ?
C38' H38D 0.98 . ?
C38' H38E 0.98 . ?
C38' H38F 0.98 . ?
C39 C40 1.388(11) . ?
C39 C44 1.398(12) . ?
C40 C41 1.389(11) . ?
C40 H40 0.95 . ?
C41 C42 1.364(13) . ?
C41 H41 0.95 . ?
C42 O7 1.375(11) . ?
C42 C43 1.383(13) . ?
C43 C44 1.387(13) . ?
C43 H43 0.95 . ?
C44 H44 0.95 . ?
C45 O7 1.433(13) . ?
C45 H45A 0.98 . ?
C45 H45B 0.98 . ?
C45 H45C 0.98 . ?
O1 P1 1.511(5) . ?
